data_4060124
loop_
_publ_author_name
'Masaaki Okazaki'

_journal_name_full Organometallics
_journal_paper_doi 10.1021/om0492294
_journal_year 2005
_chemical_formula_sum 'C34.5 H39 Fe O P S Si'
_chemical_formula_weight 616.63
_chemical_name_common complex6
_space_group_IT_number 2
_symmetry_cell_setting triclinic
_symmetry_Int_Tables_number 2
_symmetry_space_group_name_Hall '-P 1'
_symmetry_space_group_name_H-M 'P -1'
_atom_sites_solution_hydrogens geom
_atom_sites_solution_primary direct
_atom_sites_solution_secondary difmap
_cell_angle_alpha 73.972(12)
_cell_angle_beta 80.424(8)
_cell_angle_gamma 68.804(9)
_cell_formula_units_Z 2
_cell_length_a 11.564(3)
_cell_length_b 12.333(4)
_cell_length_c 12.706(3)
_cell_measurement_reflns_used 7065
_cell_measurement_temperature 150(2)
_cell_measurement_theta_max 54.97
_cell_measurement_theta_min 4.32
_cell_volume 1619.4(7)
_diffrn_ambient_temperature 150(2)
_diffrn_detector_area_resol_mean ?
_diffrn_measurement_device_type 'fine-focus sealed tube'
_diffrn_measurement_method \w
_diffrn_radiation_monochromator graphite
_diffrn_radiation_probe x-ray
_diffrn_radiation_type MoK\a
_diffrn_radiation_wavelength 0.71069
_diffrn_reflns_av_R_equivalents 0.0567
_diffrn_reflns_av_sigmaI/netI 0.0537
_diffrn_reflns_limit_h_max 13
_diffrn_reflns_limit_h_min -13
_diffrn_reflns_limit_k_max 14
_diffrn_reflns_limit_k_min -14
_diffrn_reflns_limit_l_max 13
_diffrn_reflns_limit_l_min -15
_diffrn_reflns_number 9450
_diffrn_reflns_theta_max 25.00
_diffrn_reflns_theta_min 1.67
_diffrn_source 'fine-focus sealed tube'
_diffrn_standards_decay_% 'not measured'
_diffrn_standards_interval_count 'not measured'
_diffrn_standards_interval_time 'not measured'
_diffrn_standards_number 'not measured'
_exptl_absorpt_coefficient_mu 0.642
_exptl_absorpt_correction_T_max 0.9386
_exptl_absorpt_correction_T_min 0.8308
_exptl_absorpt_correction_type integration
_exptl_absorpt_process_details '(Higashi, 1999)'
_exptl_crystal_colour yellow
_exptl_crystal_density_diffrn 1.265
_exptl_crystal_density_meas ?
_exptl_crystal_density_method 'not measured'
_exptl_crystal_description block
_exptl_crystal_F_000 650
_exptl_crystal_size_max 0.30
_exptl_crystal_size_mid 0.20
_exptl_crystal_size_min 0.10
_refine_ls_extinction_coef ?
_refine_ls_extinction_method none
_refine_ls_goodness_of_fit_ref 1.168
_refine_ls_hydrogen_treatment mixed
_refine_ls_matrix_type full
_refine_ls_number_parameters 359
_refine_ls_number_reflns 5284
_refine_ls_number_restraints 0
_refine_ls_restrained_S_all 1.168
_refine_ls_R_factor_all 0.0929
_refine_ls_R_factor_gt 0.0680
_refine_ls_shift/su_max 0.034
_refine_ls_shift/su_mean 0.000
_refine_ls_structure_factor_coef Fsqd
_refine_ls_weighting_details 'calc w=1/[\s^2^(Fo^2^)+(0.0493P)^2^+6.8865P] where P=(Fo^2^+2Fc^2^)/3'
_refine_ls_weighting_scheme calc
_refine_ls_wR_factor_gt 0.1496
_refine_ls_wR_factor_ref 0.1679
_reflns_number_gt 4226
_reflns_number_total 5284
_reflns_threshold_expression >2sigma(I)
_cod_original_formula_sum 'C34.50 H39 Fe O P S Si'
_cod_database_code 4060124

loop_
_symmetry_equiv_pos_as_xyz
'x, y, z'
'-x, -y, -z'

loop_
_atom_site_label
_atom_site_type_symbol
_atom_site_fract_x
_atom_site_fract_y
_atom_site_fract_z
_atom_site_U_iso_or_equiv
_atom_site_adp_type
_atom_site_occupancy
_atom_site_symmetry_multiplicity
_atom_site_calc_flag
_atom_site_refinement_flags
_atom_site_disorder_assembly
_atom_site_disorder_group
Fe1 Fe 0.11326(7) 0.69085(7) 0.14709(6) 0.0182(2) Uani 1 1 d . . .
Si1 Si -0.07093(13) 0.78907(13) 0.23301(12) 0.0199(3) Uani 1 1 d . . .
P1 P 0.20638(12) 0.62349(12) 0.29758(11) 0.0201(3) Uani 1 1 d . . .
H1 H 0.191(4) 0.513(4) 0.362(4) 0.014(13) Uiso 1 1 d . . .
C1 C 0.1353(5) 0.8273(5) 0.1157(4) 0.0259(12) Uani 1 1 d . . .
O1 O 0.1512(4) 0.9181(4) 0.0902(4) 0.0387(10) Uani 1 1 d . . .
C2 C -0.0810(5) 0.9044(5) 0.3074(5) 0.0268(12) Uani 1 1 d . . .
H2 H -0.0349 0.9565 0.2634 0.040 Uiso 1 1 calc R . .
H3 H -0.0452 0.8645 0.3784 0.040 Uiso 1 1 calc R . .
H4 H -0.1684 0.9525 0.3193 0.040 Uiso 1 1 calc R . .
C3 C -0.2055(5) 0.8774(5) 0.1463(5) 0.0319(13) Uani 1 1 d . . .
H5 H -0.2798 0.9088 0.1931 0.048 Uiso 1 1 calc R . .
H6 H -0.2206 0.8255 0.1078 0.048 Uiso 1 1 calc R . .
H7 H -0.1865 0.9439 0.0925 0.048 Uiso 1 1 calc R . .
S1 S -0.12242(12) 0.64850(12) 0.35797(11) 0.0253(3) Uani 1 1 d . . .
C4 C -0.2560(4) 0.7272(5) 0.4318(4) 0.0206(11) Uani 1 1 d . . .
C5 C -0.3737(5) 0.7562(5) 0.3989(5) 0.0310(13) Uani 1 1 d . . .
H8 H -0.3832 0.7391 0.3330 0.037 Uiso 1 1 calc R . .
C6 C -0.4782(5) 0.8103(5) 0.4617(5) 0.0328(14) Uani 1 1 d . . .
H9 H -0.5585 0.8296 0.4379 0.039 Uiso 1 1 calc R . .
C7 C -0.4678(5) 0.8363(5) 0.5578(5) 0.0306(13) Uani 1 1 d . . .
C8 C -0.3510(6) 0.8097(6) 0.5890(5) 0.0356(14) Uani 1 1 d . . .
H10 H -0.3419 0.8284 0.6542 0.043 Uiso 1 1 calc R . .
C9 C -0.2452(5) 0.7557(5) 0.5269(5) 0.0314(13) Uani 1 1 d . . .
H11 H -0.1651 0.7384 0.5500 0.038 Uiso 1 1 calc R . .
C10 C -0.5810(6) 0.8901(7) 0.6286(6) 0.0464(17) Uani 1 1 d . . .
H12 H -0.5728 0.8427 0.7046 0.070 Uiso 1 1 calc R . .
H13 H -0.6554 0.8899 0.6015 0.070 Uiso 1 1 calc R . .
H14 H -0.5882 0.9724 0.6259 0.070 Uiso 1 1 calc R . .
C11 C 0.3748(5) 0.5784(5) 0.2862(4) 0.0228(11) Uani 1 1 d . . .
C12 C 0.4375(5) 0.6402(5) 0.2033(5) 0.0262(12) Uani 1 1 d . . .
H15 H 0.3924 0.7053 0.1490 0.031 Uiso 1 1 calc R . .
C13 C 0.5648(5) 0.6078(5) 0.1992(5) 0.0308(13) Uani 1 1 d . . .
H16 H 0.6070 0.6516 0.1430 0.037 Uiso 1 1 calc R . .
C14 C 0.6314(5) 0.5124(6) 0.2761(5) 0.0360(15) Uani 1 1 d . . .
H17 H 0.7194 0.4902 0.2725 0.043 Uiso 1 1 calc R . .
C15 C 0.5711(5) 0.4492(6) 0.3579(5) 0.0352(15) Uani 1 1 d . . .
H18 H 0.6171 0.3829 0.4106 0.042 Uiso 1 1 calc R . .
C16 C 0.4435(5) 0.4824(5) 0.3633(5) 0.0297(13) Uani 1 1 d . . .
H19 H 0.4018 0.4390 0.4205 0.036 Uiso 1 1 calc R . .
C17 C 0.1752(5) 0.7095(5) 0.4008(4) 0.0226(11) Uani 1 1 d . . .
C18 C 0.1192(5) 0.6752(5) 0.5036(4) 0.0262(12) Uani 1 1 d . . .
H20 H 0.0978 0.6044 0.5224 0.031 Uiso 1 1 calc R . .
C19 C 0.0942(5) 0.7453(6) 0.5797(5) 0.0328(14) Uani 1 1 d . . .
H21 H 0.0569 0.7209 0.6505 0.039 Uiso 1 1 calc R . .
C20 C 0.1225(5) 0.8482(6) 0.5538(5) 0.0338(14) Uani 1 1 d . . .
H22 H 0.1034 0.8964 0.6053 0.041 Uiso 1 1 calc R . .
C21 C 0.1792(5) 0.8807(5) 0.4521(5) 0.0316(13) Uani 1 1 d . . .
H23 H 0.2000 0.9518 0.4337 0.038 Uiso 1 1 calc R . .
C22 C 0.2064(5) 0.8127(5) 0.3766(5) 0.0265(12) Uani 1 1 d . . .
H24 H 0.2469 0.8364 0.3072 0.032 Uiso 1 1 calc R . .
C23 C 0.0708(5) 0.6957(5) -0.0085(4) 0.0241(12) Uani 1 1 d . . .
C24 C 0.0167(5) 0.6184(5) 0.0718(4) 0.0235(12) Uani 1 1 d . . .
C25 C 0.1133(5) 0.5252(5) 0.1303(4) 0.0239(12) Uani 1 1 d . . .
C26 C 0.2283(5) 0.5418(5) 0.0833(4) 0.0243(12) Uani 1 1 d . . .
C27 C 0.2012(5) 0.6462(5) -0.0016(4) 0.0258(12) Uani 1 1 d . . .
C28 C 0.0055(6) 0.8011(6) -0.0939(5) 0.0372(15) Uani 1 1 d . . .
H25 H 0.0208 0.7792 -0.1647 0.056 Uiso 1 1 calc R . .
H26 H 0.0367 0.8668 -0.1000 0.056 Uiso 1 1 calc R . .
H27 H -0.0841 0.8267 -0.0731 0.056 Uiso 1 1 calc R . .
C29 C -0.1120(5) 0.6153(6) 0.0795(5) 0.0326(14) Uani 1 1 d . . .
H28 H -0.1092 0.5411 0.0633 0.049 Uiso 1 1 calc R . .
H29 H -0.1612 0.6841 0.0264 0.049 Uiso 1 1 calc R . .
H30 H -0.1504 0.6186 0.1539 0.049 Uiso 1 1 calc R . .
C30 C 0.0985(6) 0.4200(5) 0.2151(5) 0.0331(14) Uani 1 1 d . . .
H31 H 0.0208 0.4450 0.2605 0.050 Uiso 1 1 calc R . .
H32 H 0.1688 0.3855 0.2615 0.050 Uiso 1 1 calc R . .
H33 H 0.0961 0.3599 0.1793 0.050 Uiso 1 1 calc R . .
C31 C 0.3536(5) 0.4511(6) 0.1069(5) 0.0374(15) Uani 1 1 d . . .
H34 H 0.3701 0.3884 0.0674 0.056 Uiso 1 1 calc R . .
H35 H 0.3559 0.4154 0.1860 0.056 Uiso 1 1 calc R . .
H36 H 0.4171 0.4899 0.0827 0.056 Uiso 1 1 calc R . .
C32 C 0.2946(6) 0.6963(6) -0.0775(5) 0.0401(16) Uani 1 1 d . . .
H37 H 0.3701 0.6735 -0.0396 0.060 Uiso 1 1 calc R . .
H38 H 0.2589 0.7837 -0.0988 0.060 Uiso 1 1 calc R . .
H39 H 0.3154 0.6641 -0.1432 0.060 Uiso 1 1 calc R . .
C33 C 0.5000 0.0000 0.0000 0.080(4) Uiso 1 2 d S . .
C34 C 0.4228(17) 0.0820(17) 0.0823(15) 0.068(5) Uiso 0.50 1 d P . .
C35 C 0.3584(12) 0.0537(12) 0.1679(11) 0.113(4) Uiso 1 1 d . . .
C36 C 0.4367(18) -0.0279(18) 0.0845(16) 0.076(5) Uiso 0.50 1 d P . .
